data_7158538
loop_
_publ_author_name
'Suresh, Alati'
'Lal, Sohan'
'Namboothiri, Irishi N.'

_publ_section_title
;
 Regio- and stereoselective synthesis of functionalized and fused
 heterocycles from Morita-Baylis-Hillman adducts of dicyclopentadienone
;
_journal_name_full 'Organic &amp; Biomolecular Chemistry'
_journal_paper_doi 10.1039/D1OB02505H
_journal_year 2022
_chemical_formula_moiety 'C18 H16 N2'
_chemical_formula_sum 'C18 H16 N2'
_chemical_formula_weight 260.34
_space_group_crystal_system monoclinic
_space_group_IT_number 14
_space_group_name_Hall '-P 2yn'
_space_group_name_H-M_alt 'P 1 21/n 1'
_symmetry_Int_Tables_number 14
_atom_sites_solution_primary iterative
_audit_creation_date 2022-02-11
_audit_creation_method
;
Olex2 1.2
(compiled 2018.05.29 svn.r3508 for OlexSys, GUI svn.r5506)
;
_audit_update_record
;
2022-02-12 deposited with the CCDC.	2022-02-24 downloaded from the CCDC.
;
_cell_angle_alpha 90
_cell_angle_beta 98.892(3)
_cell_angle_gamma 90
_cell_formula_units_Z 4
_cell_length_a 6.3943(2)
_cell_length_b 18.0605(5)
_cell_length_c 11.5544(4)
_cell_measurement_reflns_used 2945
_cell_measurement_temperature 150.00(10)
_cell_measurement_theta_max 24.7590
_cell_measurement_theta_min 2.2390
_cell_volume 1318.31(7)
_computing_cell_refinement 'CrysAlisPro 1.171.41.93a (Rigaku OD, 2020)'
_computing_data_collection 'CrysAlisPro 1.171.41.93a (Rigaku OD, 2020)'
_computing_data_reduction 'CrysAlisPro 1.171.41.93a (Rigaku OD, 2020)'
_computing_molecular_graphics 'Olex2 (Dolomanov et al., 2009)'
_computing_publication_material 'Olex2 (Dolomanov et al., 2009)'
_computing_structure_refinement 'olex2.refine (Bourhis et al., 2015)'
_computing_structure_solution 'olex2.solve (Bourhis et al., 2015)'
_diffrn_ambient_environment N~2~
_diffrn_ambient_temperature 150.00(10)
_diffrn_detector 'CCD plate'
_diffrn_measured_fraction_theta_full 0.9996
_diffrn_measured_fraction_theta_max 0.9996
_diffrn_measurement_details
;
List of Runs (angles in degrees, time in seconds):

  # Type    Start    End  Width  t~exp~   \w     \q     \k     \f   Frames
#--------------------------------------------------------------------------
  1  \f   -158.68  65.32   1.00    1.00  86.05  -4.81  31.50    --   224
  2  \w   -100.47  23.53   1.00    1.00    --   -4.81 -59.25  20.08  124
  3  \w   -100.47  23.53   1.00    1.00    --   -4.81 -59.25  92.08  124
  4  \f    -25.73 158.27   1.00    1.00  17.58  -4.81 -31.50    --   184
;
_diffrn_measurement_device 'abstract diffractometer'
_diffrn_measurement_device_type 'Saxi-CrysAlisPro-abstract goniometer imported SAXI images'
_diffrn_measurement_method '\w and \f scans'
_diffrn_orient_matrix_type 'CrysAlisPro convention (1999,Acta A55,543-557)'
_diffrn_orient_matrix_UB_11 -0.0077451000
_diffrn_orient_matrix_UB_12 0.0207556000
_diffrn_orient_matrix_UB_13 -0.0525931000
_diffrn_orient_matrix_UB_21 -0.0110467000
_diffrn_orient_matrix_UB_22 0.0330027000
_diffrn_orient_matrix_UB_23 0.0317540000
_diffrn_orient_matrix_UB_31 0.1115123000
_diffrn_orient_matrix_UB_32 0.0046957000
_diffrn_orient_matrix_UB_33 0.0091608000
_diffrn_radiation_monochromator graphite
_diffrn_radiation_probe x-ray
_diffrn_radiation_type 'Mo K\a'
_diffrn_radiation_wavelength 0.71073
_diffrn_reflns_av_R_equivalents 0.1382
_diffrn_reflns_av_unetI/netI 0.1307
_diffrn_reflns_limit_h_max 7
_diffrn_reflns_limit_h_min -9
_diffrn_reflns_limit_k_max 24
_diffrn_reflns_limit_k_min -25
_diffrn_reflns_limit_l_max 14
_diffrn_reflns_limit_l_min -16
_diffrn_reflns_number 28488
_diffrn_reflns_theta_full 24.9800
_diffrn_reflns_theta_max 24.98
_diffrn_reflns_theta_min 2.11
_diffrn_source 'fine-focus sealed X-ray tube'
_diffrn_source_type 'Enhance (Mo) X-ray Source'
_exptl_absorpt_coefficient_mu 0.078
_exptl_absorpt_correction_T_max 1.00000
_exptl_absorpt_correction_T_min 0.57852
_exptl_absorpt_correction_type multi-scan
_exptl_absorpt_process_details
;
CrysAlisPro 1.171.41.93a (Rigaku Oxford Diffraction, 2020)
Empirical absorption correction using spherical harmonics,
implemented in SCALE3 ABSPACK scaling algorithm.
;
_exptl_crystal_colour 'clear whiteish colourless'
_exptl_crystal_colour_lustre clear
_exptl_crystal_colour_modifier whiteish
_exptl_crystal_colour_primary colourless
_exptl_crystal_density_diffrn 1.3116
_exptl_crystal_description block
_exptl_crystal_F_000 552.1981
_exptl_crystal_size_max 0.25
_exptl_crystal_size_mid 0.21
_exptl_crystal_size_min 0.14
_refine_diff_density_max 0.2922
_refine_diff_density_min -0.3290
_refine_diff_density_rms 0.0782
_refine_ls_d_res_high 0.8415
_refine_ls_d_res_low 9.6496
_refine_ls_goodness_of_fit_ref 1.0366
_refine_ls_hydrogen_treatment mixed
_refine_ls_matrix_type full
_refine_ls_number_constraints 27
_refine_ls_number_parameters 189
_refine_ls_number_reflns 2326
_refine_ls_number_restraints 0
_refine_ls_restrained_S_all 1.0366
_refine_ls_R_factor_all 0.0804
_refine_ls_R_factor_gt 0.0473
_refine_ls_shift/su_max 0.0001
_refine_ls_shift/su_mean 0.0000
_refine_ls_structure_factor_coef Fsqd
_refine_ls_weighting_details 'w=1/[\s^2^(Fo^2^)+(0.0647P)^2^+0.0521P] where P=(Fo^2^+2Fc^2^)/3'
_refine_ls_weighting_scheme calc
_refine_ls_wR_factor_gt 0.1098
_refine_ls_wR_factor_ref 0.1266
_reflns_Friedel_coverage 0.0
_reflns_limit_h_max 6
_reflns_limit_h_min -7
_reflns_limit_k_max 21
_reflns_limit_k_min 0
_reflns_limit_l_max 13
_reflns_limit_l_min -5
_reflns_number_gt 1605
_reflns_number_total 2326
_reflns_threshold_expression I>=2u(I)
_cod_data_source_file d1ob02505h2.cif
_cod_data_source_block INN_AS_RETRO_AMIDINE_autored
_cod_original_sg_symbol_Hall '-P 2ybc (x-z,y,z)'
_cod_database_code 7158538
_reflns_odcompleteness_completeness 87.33
_reflns_odcompleteness_iscentric 1
_reflns_odcompleteness_theta 30.81
_olex2_refinement_description
;
1. Fixed Uiso
 At 1.2 times of:
  All C(H) groups, All C(H,H) groups
2.a Ternary CH refined with riding coordinates:
 C00A(H00A), C00B(H00B), C00D(H00D), C00F(H00g)
2.b Secondary CH2 refined with riding coordinates:
 C00E(H00e,H00f)
2.c Aromatic/amide H refined with riding coordinates:
 C008(H008), C009(H009), C00C(H00C), C00G(H00h), C00H(H00i), C00I(H00j),
 C00J(H00k), C00K(H00l)
;
_olex2_submission_special_instructions 'No special instructions were received'
_oxdiff_exptl_absorpt_empirical_details
;
Empirical correction (ABSPACK) includes:
- Absorption correction using spherical harmonics
- Frame scaling
;
_oxdiff_exptl_absorpt_empirical_full_max 1.435
_oxdiff_exptl_absorpt_empirical_full_min 0.797

loop_
_space_group_symop_id
_space_group_symop_operation_xyz
1 x,y,z
2 -x+1/2,y+1/2,-z+1/2
3 -x,-y,-z
4 x-1/2,-y-1/2,z-1/2

loop_
_atom_site_label
_atom_site_type_symbol
_atom_site_fract_x
_atom_site_fract_y
_atom_site_fract_z
_atom_site_U_iso_or_equiv
_atom_site_adp_type
_atom_site_occupancy
_atom_site_refinement_flags_posn
N001 N 0.6674(2) 0.71232(8) 0.31661(13) 0.0231(4) Uani 1.000000 .
N002 N 0.6670(2) 0.65101(9) 0.50073(14) 0.0285(4) Uani 1.000000 .
C00A C 1.1663(3) 0.81998(10) 0.39012(17) 0.0257(5) Uani 1.000000 .
H00A H 1.2995(3) 0.80962(10) 0.35766(17) 0.0309(6) Uiso 1.000000 R
C00B C 0.9692(3) 0.79854(10) 0.29827(17) 0.0247(5) Uani 1.000000 .
H00B H 1.0131(3) 0.77615(10) 0.22661(17) 0.0297(6) Uiso 1.000000 R
C00C C 0.9392(3) 0.91562(10) 0.45901(19) 0.0287(5) Uani 1.000000 .
H00C H 0.9350(3) 0.93187(10) 0.53681(19) 0.0345(6) Uiso 1.000000 R
C00D C 1.1369(3) 0.90504(10) 0.40296(17) 0.0269(5) Uani 1.000000 .
H00D H 1.2650(3) 0.93305(10) 0.43975(17) 0.0323(6) Uiso 1.000000 R
C00E C 1.0499(3) 0.92563(11) 0.27576(18) 0.0289(5) Uani 1.000000 .
H00e H 1.0115(3) 0.97862(11) 0.26603(18) 0.0347(6) Uiso 1.000000 R
H00f H 1.1458(3) 0.91122(11) 0.22005(18) 0.0347(6) Uiso 1.000000 R
C00F C 0.8562(3) 0.87469(10) 0.26984(18) 0.0285(5) Uani 1.000000 .
H00g H 0.7524(3) 0.87689(10) 0.19575(18) 0.0342(6) Uiso 1.000000 R
C00G C 0.7740(3) 0.89816(10) 0.38014(19) 0.0304(5) Uani 1.000000 .
H00h H 0.6297(3) 0.90001(10) 0.39082(19) 0.0365(6) Uiso 1.000000 R
C00H C 0.0891(3) 0.61145(11) 0.1846(2) 0.0353(5) Uani 1.000000 .
H00i H 0.0203(3) 0.62350(11) 0.1081(2) 0.0424(6) Uiso 1.000000 R
C00I C 0.2907(3) 0.57619(11) 0.40759(19) 0.0336(5) Uani 1.000000 .
H00j H 0.3583(3) 0.56388(11) 0.48425(19) 0.0403(6) Uiso 1.000000 R
C00J C 0.0000(3) 0.56004(12) 0.2508(2) 0.0391(6) Uani 1.000000 .
H00k H -0.1307(3) 0.53711(12) 0.2204(2) 0.0469(7) Uiso 1.000000 R
C00K C 0.1019(3) 0.54216(12) 0.3615(2) 0.0408(6) Uani 1.000000 .
H00l H 0.0419(3) 0.50614(12) 0.4065(2) 0.0490(7) Uiso 1.000000 R
C003 C 0.5846(3) 0.66593(10) 0.38894(17) 0.0230(5) Uani 1.000000 .
C004 C 0.8519(3) 0.74362(10) 0.36145(17) 0.0214(4) Uani 1.000000 .
C005 C 0.9539(3) 0.73050(10) 0.47526(17) 0.0227(5) Uani 1.000000 .
C006 C 0.3819(3) 0.62855(10) 0.34167(16) 0.0241(5) Uani 1.000000 .
C007 C 1.1591(3) 0.77227(11) 0.50152(18) 0.0257(5) Uani 1.000000 .
H00m H 1.282(3) 0.7391(10) 0.5157(16) 0.025(5) Uiso 1.000000 .
H00n H 1.168(3) 0.8026(11) 0.5724(17) 0.031(5) Uiso 1.000000 .
C008 C 0.8514(3) 0.68389(11) 0.54281(17) 0.0288(5) Uani 1.000000 .
H008 H 0.9134(3) 0.67479(11) 0.62166(17) 0.0346(6) Uiso 1.000000 R
C009 C 0.2787(3) 0.64554(11) 0.22946(17) 0.0275(5) Uani 1.000000 .
H009 H 0.3389(3) 0.68083(11) 0.18329(17) 0.0329(6) Uiso 1.000000 R

loop_
_atom_site_aniso_label
_atom_site_aniso_U_11
_atom_site_aniso_U_22
_atom_site_aniso_U_33
_atom_site_aniso_U_12
_atom_site_aniso_U_13
_atom_site_aniso_U_23
N001 0.0255(8) 0.0200(9) 0.0239(9) -0.0027(7) 0.0041(7) -0.0019(7)
N002 0.0302(9) 0.0291(10) 0.0261(10) -0.0007(7) 0.0039(7) 0.0033(8)
C00A 0.0224(10) 0.0282(11) 0.0272(12) -0.0009(8) 0.0055(8) -0.0045(9)
C00B 0.0264(10) 0.0258(11) 0.0225(11) -0.0025(8) 0.0051(8) -0.0032(9)
C00C 0.0358(11) 0.0182(11) 0.0344(13) 0.0015(9) 0.0124(10) -0.0035(9)
C00D 0.0244(10) 0.0259(11) 0.0302(12) -0.0048(8) 0.0031(9) -0.0053(9)
C00E 0.0311(11) 0.0243(11) 0.0322(12) -0.0033(9) 0.0079(9) 0.0006(9)
C00F 0.0258(10) 0.0290(12) 0.0288(12) -0.0016(8) -0.0022(9) 0.0048(9)
C00G 0.0240(11) 0.0219(11) 0.0461(14) 0.0031(8) 0.0080(10) 0.0042(10)
C00H 0.0309(11) 0.0348(12) 0.0391(14) 0.0004(10) 0.0019(10) -0.0083(10)
C00I 0.0430(12) 0.0304(12) 0.0299(13) -0.0065(10) 0.0138(10) -0.0037(10)
C00J 0.0301(11) 0.0373(13) 0.0520(16) -0.0098(10) 0.0128(11) -0.0162(11)
C00K 0.0460(13) 0.0337(13) 0.0475(16) -0.0165(10) 0.0223(12) -0.0084(11)
C003 0.0266(10) 0.0198(10) 0.0234(11) 0.0029(8) 0.0065(8) -0.0023(8)
C004 0.0231(10) 0.0197(10) 0.0217(11) 0.0026(8) 0.0042(8) -0.0033(8)
C005 0.0241(10) 0.0196(11) 0.0238(12) 0.0024(8) 0.0022(8) -0.0022(8)
C006 0.0266(10) 0.0201(10) 0.0273(12) -0.0003(8) 0.0094(9) -0.0060(8)
C007 0.0249(11) 0.0281(12) 0.0231(12) 0.0030(9) 0.0003(9) -0.0045(9)
C008 0.0324(11) 0.0307(11) 0.0220(11) 0.0033(9) -0.0001(9) 0.0013(9)
C009 0.0271(10) 0.0248(11) 0.0306(12) -0.0024(8) 0.0052(9) -0.0014(9)

loop_
_atom_type_symbol
_atom_type_scat_dispersion_real
_atom_type_scat_dispersion_imag
_atom_type_scat_Cromer_Mann_a1
_atom_type_scat_Cromer_Mann_a2
_atom_type_scat_Cromer_Mann_a3
_atom_type_scat_Cromer_Mann_a4
_atom_type_scat_Cromer_Mann_b1
_atom_type_scat_Cromer_Mann_b2
_atom_type_scat_Cromer_Mann_b3
_atom_type_scat_Cromer_Mann_b4
_atom_type_scat_Cromer_Mann_c
_atom_type_scat_source
_atom_type_scat_dispersion_source
H 0.00000 0.00000 0.49300 0.32291 0.14019 0.04081 10.51090 26.12570 3.14236 57.79970 0.0030380000826 'International Tables Volume C Table 6.1.1.4 (pp. 500-502)' 'Henke, Gullikson and Davis, At. Data and Nucl. Data Tables, 1993, 54, 2'
C 0.00347 0.00161 2.31000 1.02000 1.58860 0.86500 20.84390 10.20750 0.56870 51.65120 0.215599998832 'International Tables Volume C Table 6.1.1.4 (pp. 500-502)' 'Henke, Gullikson and Davis, At. Data and Nucl. Data Tables, 1993, 54, 2'
N 0.00653 0.00323 12.21260 3.13220 2.01250 1.16630 0.00570 9.89330 28.99750 0.58260 -11.5290002823 'International Tables Volume C Table 6.1.1.4 (pp. 500-502)' 'Henke, Gullikson and Davis, At. Data and Nucl. Data Tables, 1993, 54, 2'

loop_
_geom_angle_atom_site_label_1
_geom_angle_atom_site_label_2
_geom_angle_atom_site_label_3
_geom_angle
_geom_angle_site_symmetry_1
_geom_angle_site_symmetry_3
_geom_angle_publ_flag
C004 N001 C003 115.46(16) . . ?
C008 N002 C003 116.83(16) . . ?
C00D C00A C00B 102.24(15) . . ?
C007 C00A C00B 107.46(14) . . ?
C007 C00A C00D 116.62(16) . . ?
C00F C00B C00A 102.83(14) . . ?
C004 C00B C00A 104.14(15) . . ?
C004 C00B C00F 115.76(15) . . ?
C00G C00C C00D 107.78(18) . . ?
C00C C00D C00A 106.58(15) . . ?
C00E C00D C00A 100.31(15) . . ?
C00E C00D C00C 100.11(15) . . ?
C00F C00E C00D 93.89(15) . . ?
C00E C00F C00B 100.05(14) . . ?
C00G C00F C00B 106.19(16) . . ?
C00G C00F C00E 100.24(15) . . ?
C00F C00G C00C 107.61(17) . . ?
C009 C00H C00J 120.2(2) . . ?
C006 C00I C00K 120.2(2) . . ?
C00K C00J C00H 119.6(2) . . ?
C00J C00K C00I 120.7(2) . . ?
N002 C003 N001 125.91(17) . . ?
C006 C003 N001 117.24(17) . . ?
C006 C003 N002 116.85(16) . . ?
C00B C004 N001 124.62(17) . . ?
C005 C004 N001 123.29(17) . . ?
C005 C004 C00B 112.05(16) . . ?
C007 C005 C004 111.80(16) . . ?
C008 C005 C004 116.30(17) . . ?
C008 C005 C007 131.89(18) . . ?
C003 C006 C00I 121.34(18) . . ?
C009 C006 C00I 118.58(18) . . ?
C009 C006 C003 120.08(17) . . ?
C005 C007 C00A 104.34(15) . . ?
C005 C008 N002 122.15(18) . . ?
C006 C009 C00H 120.67(19) . . ?

loop_
_geom_bond_atom_site_label_1
_geom_bond_atom_site_label_2
_geom_bond_distance
_geom_bond_site_symmetry_2
_geom_bond_publ_flag
N001 C003 1.348(2) . ?
N001 C004 1.338(2) . ?
N002 C003 1.345(2) . ?
N002 C008 1.342(2) . ?
C00A C00B 1.566(3) . ?
C00A C00D 1.558(3) . ?
C00A C007 1.556(3) . ?
C00B C00F 1.564(3) . ?
C00B C004 1.499(2) . ?
C00C C00D 1.519(3) . ?
C00C C00G 1.322(3) . ?
C00D C00E 1.535(3) . ?
C00E C00F 1.536(3) . ?
C00F C00G 1.513(3) . ?
C00H C00J 1.381(3) . ?
C00H C009 1.387(3) . ?
C00I C00K 1.386(3) . ?
C00I C006 1.397(3) . ?
C00J C00K 1.381(3) . ?
C003 C006 1.488(3) . ?
C004 C005 1.395(3) . ?
C005 C007 1.503(3) . ?
C005 C008 1.380(3) . ?
C006 C009 1.395(3) . ?
